data_7061421
loop_
_publ_author_name
'Jin, Liang'
'Ying, Jun'
'Zhang, Yanping'
'Sun, Chenxi'
'Tian, Aixiang'
'Wang, Xiuli'

_publ_section_title
;
 A series of polyoxometalate compounds by tuning N sites and numbers of
 ligands: syntheses, characterization and electrochemical sensing, and
 photocatalytic and supercapacitor properties
;
_journal_issue 18
_journal_name_full 'New Journal of Chemistry'
_journal_page_first 8422
_journal_page_last 8432
_journal_paper_doi 10.1039/D2NJ00674J
_journal_volume 46
_journal_year 2022
_chemical_formula_moiety 'C13 H18 Ag Mo4 N5 O14, 2(H2 O)'
_chemical_formula_sum 'C13 H22 Ag Mo4 N5 O16'
_chemical_formula_weight 995.98
_space_group_crystal_system triclinic
_space_group_IT_number 2
_space_group_name_Hall '-P 1'
_space_group_name_H-M_alt 'P -1'
_atom_sites_solution_hydrogens mixed
_atom_sites_solution_primary dual
_audit_block_doi 10.5517/ccdc.csd.cc28l2qp
_audit_creation_date 2022-03-13
_audit_creation_method
;
Olex2 1.5
(compiled 2021.11.18 svn.ra9532c28 for OlexSys, GUI svn.r6429)
;
_audit_update_record
;
2022-03-25 deposited with the CCDC.	2022-03-31 downloaded from the CCDC.
;
_cell_angle_alpha 76.0390(10)
_cell_angle_beta 70.8390(10)
_cell_angle_gamma 79.7540(10)
_cell_formula_units_Z 2
_cell_length_a 10.3442(7)
_cell_length_b 11.1297(7)
_cell_length_c 12.0308(8)
_cell_measurement_reflns_used 3875
_cell_measurement_temperature 296.15
_cell_measurement_theta_max 28.339
_cell_measurement_theta_min 2.361
_cell_volume 1262.32(14)
_computing_cell_refinement 'SAINT v8.34A (Bruker, 2013)'
_computing_data_collection 'SAINT v8.34A (Bruker, 2013)'
_computing_data_reduction 'SAINT v8.34A (Bruker, 2013)'
_computing_molecular_graphics 'Olex2 1.5 (Dolomanov et al., 2009)'
_computing_publication_material 'Olex2 1.5 (Dolomanov et al., 2009)'
_computing_structure_refinement 'SHELXL 2018/3 (Sheldrick, 2015)'
_computing_structure_solution 'SHELXT 2014/5 (Sheldrick, 2014)'
_diffrn_ambient_temperature 296.15
_diffrn_measured_fraction_theta_full 0.998
_diffrn_measured_fraction_theta_max 0.991
_diffrn_measurement_device_type 'Bruker APEX-II CCD'
_diffrn_measurement_method '\f and \w scans'
_diffrn_radiation_monochromator graphite
_diffrn_radiation_type MoK\a
_diffrn_radiation_wavelength 0.71073
_diffrn_reflns_av_R_equivalents 0.0169
_diffrn_reflns_av_unetI/netI 0.0358
_diffrn_reflns_Laue_measured_fraction_full 0.998
_diffrn_reflns_Laue_measured_fraction_max 0.991
_diffrn_reflns_limit_h_max 13
_diffrn_reflns_limit_h_min -13
_diffrn_reflns_limit_k_max 14
_diffrn_reflns_limit_k_min -14
_diffrn_reflns_limit_l_max 16
_diffrn_reflns_limit_l_min -11
_diffrn_reflns_number 9296
_diffrn_reflns_point_group_measured_fraction_full 0.998
_diffrn_reflns_point_group_measured_fraction_max 0.991
_diffrn_reflns_theta_full 25.242
_diffrn_reflns_theta_max 28.383
_diffrn_reflns_theta_min 1.828
_diffrn_source_current 30.0
_diffrn_source_power 1.2
_diffrn_source_voltage 40.0
_diffrn_standards_number 0
_exptl_absorpt_coefficient_mu 2.779
_exptl_absorpt_correction_T_max 0.7457
_exptl_absorpt_correction_T_min 0.5938
_exptl_absorpt_correction_type multi-scan
_exptl_absorpt_process_details
;
SADABS-2014/5 (Bruker,2014/5) was used for absorption correction.
wR2(int) was 0.0586 before and 0.0254 after correction.
The Ratio of minimum to maximum transmission is 0.7963.
The \l/2 correction factor is 0.00150.
;
_exptl_crystal_colour orange
_exptl_crystal_colour_primary orange
_exptl_crystal_density_diffrn 2.620
_exptl_crystal_description block
_exptl_crystal_F_000 956
_exptl_crystal_size_max 0.13
_exptl_crystal_size_mid 0.11
_exptl_crystal_size_min 0.1
_refine_diff_density_max 1.228
_refine_diff_density_min -1.189
_refine_diff_density_rms 0.138
_refine_ls_extinction_method none
_refine_ls_goodness_of_fit_ref 1.023
_refine_ls_hydrogen_treatment constr
_refine_ls_matrix_type full
_refine_ls_number_parameters 365
_refine_ls_number_reflns 6255
_refine_ls_number_restraints 12
_refine_ls_restrained_S_all 1.024
_refine_ls_R_factor_all 0.0474
_refine_ls_R_factor_gt 0.0325
_refine_ls_shift/su_max 0.002
_refine_ls_shift/su_mean 0.000
_refine_ls_structure_factor_coef Fsqd
_refine_ls_weighting_details 'w=1/[\s^2^(Fo^2^)+(0.0319P)^2^+2.9425P] where P=(Fo^2^+2Fc^2^)/3'
_refine_ls_weighting_scheme calc
_refine_ls_wR_factor_gt 0.0714
_refine_ls_wR_factor_ref 0.0785
_reflns_Friedel_coverage 0.000
_reflns_number_gt 5046
_reflns_number_total 6255
_reflns_threshold_expression 'I > 2\s(I)'
_cod_data_source_file d2nj00674j2.cif
_cod_data_source_block 6
_cod_depositor_comments 'Adding full bibliography for 7061415--7061421.cif.'
_cod_database_code 7061421
_shelx_shelxl_version_number 2018/3
_shelx_space_group_comment
;
The symmetry employed for this shelxl refinement is uniquely defined
by the following loop, which should always be used as a source of
symmetry information in preference to the above space-group names.
They are only intended as comments.
;
_shelx_estimated_absorpt_t_max 0.769
_shelx_estimated_absorpt_t_min 0.714
_olex2_refinement_description
;
1. Fixed Uiso
 At 1.2 times of:
  All C(H) groups, All C(H,H) groups, All N(H) groups
 At 1.5 times of:
  All O(H,H) groups
2. Uiso/Uaniso restraints and constraints
Uanis(O1W) \\sim Ueq, Uanis(O1WA) \\sim Ueq: with sigma of 0.01 and sigma for
terminal atoms of 0.02
3. Others
 Sof(O1WA)=Sof(H1WC)=Sof(H1WD)=1-FVAR(1)
 Sof(O1W)=Sof(H1WA)=Sof(H1WB)=FVAR(1)
4.a Riding coordinates:
 O1W(H1WA,H1WB), O1WA(H1WC,H1WD)
4.b Free rotating group:
 O2W(H2WA,H2WB)
4.c Ternary CH refined with riding coordinates:
 N4(H4)
4.d Secondary CH2 refined with riding coordinates:
 C8(H8A,H8B), C9(H9A,H9B), C10(H10A,H10B), C11(H11A,H11B), C12(H12A,H12B),
 C13(H13A,H13B)
4.e Aromatic/amide H refined with riding coordinates:
 C1(H1), C2(H2), C3(H3), C4(H4A), C7(H7)
;
_olex2_submission_special_instructions 'No special instructions were received'

loop_
_space_group_symop_operation_xyz
'x, y, z'
'-x, -y, -z'

loop_
_atom_site_label
_atom_site_type_symbol
_atom_site_fract_x
_atom_site_fract_y
_atom_site_fract_z
_atom_site_U_iso_or_equiv
_atom_site_adp_type
_atom_site_occupancy
_atom_site_site_symmetry_order
_atom_site_calc_flag
_atom_site_refinement_flags_posn
_atom_site_refinement_flags_adp
_atom_site_refinement_flags_occupancy
_atom_site_disorder_assembly
_atom_site_disorder_group
Ag1 Ag 1.14037(4) 0.55962(3) 0.04918(4) 0.03813(10) Uani 1 1 d . . . . .
Mo1 Mo 0.94988(4) 0.30203(4) 0.60583(4) 0.02848(10) Uani 1 1 d . . . . .
Mo2 Mo 1.10454(4) 0.24843(3) 0.30808(3) 0.02630(9) Uani 1 1 d . . . . .
Mo3 Mo 1.15440(4) -0.02020(3) 0.21763(3) 0.02357(9) Uani 1 1 d . . . . .
Mo4 Mo 0.84759(4) 0.03776(3) 0.45299(3) 0.02277(9) Uani 1 1 d . . . . .
O1 O 0.8568(4) 0.4377(3) 0.5680(4) 0.0547(11) Uani 1 1 d . . . . .
O2 O 1.0297(4) 0.3226(4) 0.7024(3) 0.0476(9) Uani 1 1 d . . . . .
O3 O 1.1764(3) -0.1882(3) 0.3160(3) 0.0296(7) Uani 1 1 d . . . . .
O4 O 1.0850(3) 0.2671(3) 0.4708(3) 0.0329(7) Uani 1 1 d . . . . .
O5 O 1.2779(4) 0.2535(3) 0.2551(3) 0.0433(9) Uani 1 1 d . . . . .
O6 O 1.0367(4) 0.3910(3) 0.2507(3) 0.0448(9) Uani 1 1 d . . . . .
O7 O 1.0831(3) 0.1516(3) 0.2037(3) 0.0284(7) Uani 1 1 d . . . . .
O8 O 0.8862(3) 0.1934(3) 0.4123(3) 0.0330(7) Uani 1 1 d . . . . .
O9 O 0.6776(3) 0.0422(4) 0.4710(4) 0.0460(9) Uani 1 1 d . . . . .
O10 O 1.1265(3) 0.0382(3) 0.4012(3) 0.0283(7) Uani 1 1 d . . . . .
O11 O 0.9353(3) -0.0468(3) 0.3371(3) 0.0294(7) Uani 1 1 d . . . . .
O12 O 1.1173(4) -0.0540(3) 0.1016(3) 0.0367(8) Uani 1 1 d . . . . .
O13 O 1.3259(3) -0.0047(3) 0.1654(3) 0.0370(8) Uani 1 1 d . . . . .
O14 O 0.4348(4) 0.6587(4) 0.5667(4) 0.0543(10) Uani 1 1 d . . . . .
N1 N 0.8307(3) 0.6181(3) 0.0270(3) 0.0238(7) Uani 1 1 d . . . . .
N2 N 0.3236(4) 0.6192(3) 0.0757(3) 0.0279(8) Uani 1 1 d . . . . .
N3 N 0.7534(3) 0.7958(3) 0.0847(3) 0.0230(7) Uani 1 1 d . . . . .
N4 N 0.6146(4) 0.7820(4) 0.3464(4) 0.0338(9) Uani 1 1 d . . . . .
H4 H 0.675212 0.710318 0.317916 0.041 Uiso 1 1 calc R U . . .
N7 N 0.9392(3) 0.6689(3) 0.0345(3) 0.0256(8) Uani 1 1 d . . . . .
C1 C 0.3999(5) 0.5408(4) 0.1377(4) 0.0319(10) Uani 1 1 d . . . . .
H1 H 0.364910 0.467735 0.185504 0.038 Uiso 1 1 calc R U . . .
C2 C 0.3740(5) 0.7254(4) 0.0100(4) 0.0316(10) Uani 1 1 d . . . . .
H2 H 0.321259 0.781402 -0.033215 0.038 Uiso 1 1 calc R U . . .
C3 C 0.5288(5) 0.5623(4) 0.1348(4) 0.0289(9) Uani 1 1 d . . . . .
H3 H 0.579903 0.504134 0.177922 0.035 Uiso 1 1 calc R U . . .
C4 C 0.5016(4) 0.7562(4) 0.0032(4) 0.0280(9) Uani 1 1 d . . . . .
H4A H 0.532742 0.831337 -0.042776 0.034 Uiso 1 1 calc R U . . .
C5 C 0.5804(4) 0.6729(4) 0.0659(4) 0.0215(8) Uani 1 1 d . . . . .
C6 C 0.7208(4) 0.6958(4) 0.0577(4) 0.0227(8) Uani 1 1 d . . . . .
C7 C 0.8909(4) 0.7745(4) 0.0680(4) 0.0266(9) Uani 1 1 d . . . . .
H7 H 0.943179 0.827946 0.079129 0.032 Uiso 1 1 calc R U . . .
C8 C 0.6626(5) 0.9010(4) 0.1326(4) 0.0300(10) Uani 1 1 d . . . . .
H8A H 0.569616 0.897237 0.132757 0.036 Uiso 1 1 calc R U . . .
H8B H 0.693393 0.978579 0.081246 0.036 Uiso 1 1 calc R U . . .
C9 C 0.6627(6) 0.8982(5) 0.2593(5) 0.0403(12) Uani 1 1 d . . . . .
H9A H 0.755313 0.905653 0.257796 0.048 Uiso 1 1 calc R U . . .
H9B H 0.603636 0.969692 0.287235 0.048 Uiso 1 1 calc R U . . .
C10 C 0.6236(6) 0.7841(5) 0.4670(5) 0.0436(12) Uani 1 1 d . . . . .
H10A H 0.568842 0.857787 0.493884 0.052 Uiso 1 1 calc R U . . .
H10B H 0.718454 0.789007 0.460955 0.052 Uiso 1 1 calc R U . . .
C11 C 0.4688(5) 0.7658(5) 0.3578(5) 0.0388(11) Uani 1 1 d . . . . .
H11A H 0.408094 0.839081 0.379415 0.047 Uiso 1 1 calc R U . . .
H11B H 0.463634 0.755684 0.281565 0.047 Uiso 1 1 calc R U . . .
C12 C 0.4243(6) 0.6528(5) 0.4528(5) 0.0467(13) Uani 1 1 d . . . . .
H12A H 0.329583 0.644294 0.461356 0.056 Uiso 1 1 calc R U . . .
H12B H 0.480713 0.579286 0.426827 0.056 Uiso 1 1 calc R U . . .
C13 C 0.5739(6) 0.6708(6) 0.5576(5) 0.0509(14) Uani 1 1 d . . . . .
H13A H 0.633022 0.597346 0.534288 0.061 Uiso 1 1 calc R U . . .
H13B H 0.578688 0.676777 0.635223 0.061 Uiso 1 1 calc R U . . .
O1W O 0.779(3) 0.223(5) 0.192(2) 0.095(10) Uani 0.36(4) 1 d . U P A 1
H1WA H 0.810315 0.210385 0.251000 0.142 Uiso 0.36(4) 1 d R U P A 1
H1WB H 0.848535 0.206895 0.133610 0.142 Uiso 0.36(4) 1 d R U P A 1
O1WA O 0.7649(12) 0.306(3) 0.2031(11) 0.094(6) Uani 0.64(4) 1 d . U P A 2
H1WC H 0.704579 0.259515 0.251039 0.141 Uiso 0.64(4) 1 d R U P A 2
H1WD H 0.841239 0.261435 0.201119 0.141 Uiso 0.64(4) 1 d R U P A 2
O2W O 0.7546(4) 0.5494(4) 0.3071(4) 0.0500(10) Uani 1 1 d G . . . .
H2WA H 0.735259 0.476785 0.312051 0.075 Uiso 1 1 d G U . . .
H2WB H 0.838956 0.538999 0.304290 0.075 Uiso 1 1 d G U . . .

loop_
_atom_site_aniso_label
_atom_site_aniso_U_11
_atom_site_aniso_U_22
_atom_site_aniso_U_33
_atom_site_aniso_U_23
_atom_site_aniso_U_13
_atom_site_aniso_U_12
Ag1 0.02384(18) 0.03226(19) 0.0665(3) -0.01192(18) -0.02239(17) -0.00375(14)
Mo1 0.0278(2) 0.0267(2) 0.0306(2) -0.00224(16) -0.00872(16) -0.00695(15)
Mo2 0.0358(2) 0.01976(18) 0.02162(18) -0.00047(14) -0.00611(15) -0.00839(15)
Mo3 0.02684(19) 0.02137(18) 0.02142(17) -0.00310(14) -0.00461(14) -0.00638(14)
Mo4 0.02024(18) 0.02448(18) 0.02438(18) -0.00261(14) -0.00956(14) -0.00190(14)
O1 0.046(2) 0.0318(19) 0.079(3) 0.006(2) -0.019(2) -0.0074(17)
O2 0.063(3) 0.051(2) 0.037(2) -0.0100(17) -0.0159(18) -0.023(2)
O3 0.0305(17) 0.0236(15) 0.0330(17) -0.0013(13) -0.0092(14) -0.0046(13)
O4 0.0409(19) 0.0314(17) 0.0282(16) -0.0046(14) -0.0089(14) -0.0126(14)
O5 0.042(2) 0.046(2) 0.044(2) -0.0122(17) -0.0036(17) -0.0206(17)
O6 0.068(3) 0.0264(17) 0.0338(19) 0.0000(15) -0.0129(18) -0.0034(17)
O7 0.0381(18) 0.0243(15) 0.0228(15) -0.0003(12) -0.0110(13) -0.0058(13)
O8 0.0343(18) 0.0268(16) 0.0333(17) -0.0029(14) -0.0073(14) -0.0009(14)
O9 0.0220(17) 0.055(2) 0.066(3) -0.020(2) -0.0149(17) -0.0019(16)
O10 0.0389(18) 0.0222(15) 0.0241(15) -0.0037(12) -0.0087(13) -0.0070(13)
O11 0.0297(16) 0.0293(16) 0.0309(16) -0.0063(13) -0.0082(13) -0.0081(13)
O12 0.052(2) 0.0351(18) 0.0270(16) -0.0079(14) -0.0127(15) -0.0105(16)
O13 0.0265(17) 0.0372(19) 0.0423(19) -0.0071(16) -0.0011(15) -0.0090(14)
O14 0.052(2) 0.059(3) 0.048(2) 0.002(2) -0.0150(19) -0.013(2)
N1 0.0182(17) 0.0260(18) 0.0313(19) -0.0031(15) -0.0130(15) -0.0056(14)
N2 0.0223(18) 0.0274(19) 0.039(2) -0.0070(16) -0.0154(16) -0.0033(15)
N3 0.0194(17) 0.0223(17) 0.0311(19) -0.0050(15) -0.0127(15) -0.0020(14)
N4 0.033(2) 0.035(2) 0.036(2) -0.0077(18) -0.0115(18) -0.0059(17)
N7 0.0172(17) 0.0284(19) 0.034(2) -0.0032(16) -0.0132(15) -0.0033(14)
C1 0.030(2) 0.032(2) 0.036(2) 0.003(2) -0.014(2) -0.014(2)
C2 0.025(2) 0.027(2) 0.047(3) -0.004(2) -0.020(2) -0.0022(18)
C3 0.029(2) 0.024(2) 0.037(2) 0.0033(18) -0.018(2) -0.0059(18)
C4 0.026(2) 0.022(2) 0.037(2) 0.0002(18) -0.0129(19) -0.0078(17)
C5 0.0159(18) 0.022(2) 0.030(2) -0.0064(17) -0.0091(16) -0.0042(15)
C6 0.023(2) 0.023(2) 0.025(2) -0.0029(16) -0.0098(17) -0.0079(16)
C7 0.025(2) 0.026(2) 0.035(2) -0.0064(18) -0.0143(19) -0.0072(17)
C8 0.029(2) 0.023(2) 0.037(2) -0.0065(19) -0.0085(19) -0.0008(18)
C9 0.040(3) 0.038(3) 0.047(3) -0.015(2) -0.011(2) -0.009(2)
C10 0.044(3) 0.048(3) 0.049(3) -0.017(3) -0.023(3) -0.003(2)
C11 0.032(3) 0.048(3) 0.041(3) -0.012(2) -0.015(2) -0.005(2)
C12 0.034(3) 0.049(3) 0.056(3) -0.005(3) -0.013(3) -0.010(2)
C13 0.060(4) 0.048(3) 0.049(3) 0.000(3) -0.027(3) -0.007(3)
O1W 0.076(11) 0.14(2) 0.073(10) 0.019(11) -0.050(8) -0.013(12)
O1WA 0.065(6) 0.132(15) 0.066(6) 0.030(7) -0.034(5) -0.004(7)
O2W 0.040(2) 0.048(2) 0.057(2) -0.006(2) -0.014(2) -0.0011(18)

loop_
_atom_type_symbol
_atom_type_description
_atom_type_scat_dispersion_real
_atom_type_scat_dispersion_imag
_atom_type_scat_source
C C 0.0033 0.0016 'International Tables Vol C Tables 4.2.6.8 and 6.1.1.4'
H H 0.0000 0.0000 'International Tables Vol C Tables 4.2.6.8 and 6.1.1.4'
Ag Ag -0.8971 1.1015 'International Tables Vol C Tables 4.2.6.8 and 6.1.1.4'
Mo Mo -1.6832 0.6857 'International Tables Vol C Tables 4.2.6.8 and 6.1.1.4'
N N 0.0061 0.0033 'International Tables Vol C Tables 4.2.6.8 and 6.1.1.4'
O O 0.0106 0.0060 'International Tables Vol C Tables 4.2.6.8 and 6.1.1.4'

loop_
_geom_angle_atom_site_label_1
_geom_angle_atom_site_label_2
_geom_angle_atom_site_label_3
_geom_angle
_geom_angle_site_symmetry_1
_geom_angle_site_symmetry_3
_geom_angle_publ_flag
N1 Ag1 O6 78.35(12) 2_765 . ?
N2 Ag1 O6 105.41(13) 1_655 . ?
N2 Ag1 N1 118.82(13) 1_655 2_765 ?
N7 Ag1 O6 97.70(13) . . ?
N7 Ag1 N1 108.44(12) . 2_765 ?
N7 Ag1 N2 130.38(13) . 1_655 ?
O1 Mo1 O2 108.0(2) . . ?
O1 Mo1 O3 105.61(16) . 2_756 ?
O1 Mo1 O4 108.73(18) . . ?
O2 Mo1 O3 109.73(16) . 2_756 ?
O2 Mo1 O4 107.26(17) . . ?
O4 Mo1 O3 117.24(14) . 2_756 ?
O4 Mo2 O8 77.70(13) . . ?
O4 Mo2 O10 80.28(12) . . ?
O5 Mo2 O4 95.94(16) . . ?
O5 Mo2 O7 99.64(15) . . ?
O5 Mo2 O8 164.64(15) . . ?
O5 Mo2 O10 92.81(15) . . ?
O6 Mo2 O4 101.32(16) . . ?
O6 Mo2 O5 104.92(19) . . ?
O6 Mo2 O7 100.17(15) . . ?
O6 Mo2 O8 90.11(16) . . ?
O6 Mo2 O10 161.84(16) . . ?
O7 Mo2 O4 149.12(13) . . ?
O7 Mo2 O8 80.36(12) . . ?
O7 Mo2 O10 72.52(11) . . ?
O8 Mo2 O10 72.44(11) . . ?
O3 Mo3 O10 81.39(12) . . ?
O3 Mo3 O11 77.48(12) . . ?
O7 Mo3 O3 150.73(13) . . ?
O7 Mo3 O10 72.28(11) . . ?
O7 Mo3 O11 82.28(12) . . ?
O11 Mo3 O10 71.84(11) . . ?
O12 Mo3 O3 101.23(14) . . ?
O12 Mo3 O7 99.82(15) . . ?
O12 Mo3 O10 161.18(14) . . ?
O12 Mo3 O11 90.40(14) . . ?
O12 Mo3 O13 104.69(17) . . ?
O13 Mo3 O3 94.60(15) . . ?
O13 Mo3 O7 99.47(15) . . ?
O13 Mo3 O10 93.59(14) . . ?
O13 Mo3 O11 164.17(14) . . ?
O8 Mo4 O10 111.23(14) . 2_756 ?
O8 Mo4 O11 112.01(14) . . ?
O9 Mo4 O8 106.85(17) . . ?
O9 Mo4 O10 106.50(17) . 2_756 ?
O9 Mo4 O11 106.20(16) . . ?
O11 Mo4 O10 113.53(14) . 2_756 ?
Mo1 O3 Mo3 130.02(17) 2_756 . ?
Mo1 O4 Mo2 139.63(19) . . ?
Mo2 O6 Ag1 131.3(2) . . ?
Mo3 O7 Mo2 120.01(15) . . ?
Mo4 O8 Mo2 122.65(16) . . ?
Mo2 O10 Mo3 89.76(10) . . ?
Mo4 O10 Mo2 131.76(15) 2_756 . ?
Mo4 O10 Mo3 136.96(15) 2_756 . ?
Mo4 O11 Mo3 123.16(15) . . ?
C12 O14 C13 110.6(4) . . ?
N7 N1 Ag1 122.8(3) . 2_765 ?
C6 N1 Ag1 129.8(3) . 2_765 ?
C6 N1 N7 106.9(3) . . ?
C1 N2 Ag1 121.2(3) . 1_455 ?
C1 N2 C2 117.6(4) . . ?
C2 N2 Ag1 120.0(3) . 1_455 ?
C6 N3 C8 129.5(3) . . ?
C7 N3 C6 105.0(3) . . ?
C7 N3 C8 125.3(3) . . ?
C9 N4 H4 108.4 . . ?
C9 N4 C11 112.4(4) . . ?
C10 N4 H4 108.4 . . ?
C10 N4 C9 110.2(4) . . ?
C10 N4 C11 109.0(4) . . ?
C11 N4 H4 108.4 . . ?
N1 N7 Ag1 124.3(3) . . ?
C7 N7 Ag1 125.0(3) . . ?
C7 N7 N1 107.5(3) . . ?
N2 C1 H1 118.4 . . ?
N2 C1 C3 123.3(4) . . ?
C3 C1 H1 118.4 . . ?
N2 C2 H2 118.4 . . ?
N2 C2 C4 123.2(4) . . ?
C4 C2 H2 118.4 . . ?
C1 C3 H3 120.7 . . ?
C1 C3 C5 118.7(4) . . ?
C5 C3 H3 120.7 . . ?
C2 C4 H4A 120.8 . . ?
C5 C4 C2 118.5(4) . . ?
C5 C4 H4A 120.8 . . ?
C3 C5 C6 119.6(4) . . ?
C4 C5 C3 118.8(4) . . ?
C4 C5 C6 121.6(4) . . ?
N1 C6 N3 110.2(3) . . ?
N1 C6 C5 123.8(4) . . ?
N3 C6 C5 125.9(4) . . ?
N3 C7 H7 124.8 . . ?
N7 C7 N3 110.4(4) . . ?
N7 C7 H7 124.8 . . ?
N3 C8 H8A 109.4 . . ?
N3 C8 H8B 109.4 . . ?
N3 C8 C9 111.2(4) . . ?
H8A C8 H8B 108.0 . . ?
C9 C8 H8A 109.4 . . ?
C9 C8 H8B 109.4 . . ?
N4 C9 C8 113.5(4) . . ?
N4 C9 H9A 108.9 . . ?
N4 C9 H9B 108.9 . . ?
C8 C9 H9A 108.9 . . ?
C8 C9 H9B 108.9 . . ?
H9A C9 H9B 107.7 . . ?
N4 C10 H10A 109.2 . . ?
N4 C10 H10B 109.2 . . ?
N4 C10 C13 112.0(4) . . ?
H10A C10 H10B 107.9 . . ?
C13 C10 H10A 109.2 . . ?
C13 C10 H10B 109.2 . . ?
N4 C11 H11A 109.8 . . ?
N4 C11 H11B 109.8 . . ?
H11A C11 H11B 108.2 . . ?
C12 C11 N4 109.4(4) . . ?
C12 C11 H11A 109.8 . . ?
C12 C11 H11B 109.8 . . ?
O14 C12 C11 113.0(5) . . ?
O14 C12 H12A 109.0 . . ?
O14 C12 H12B 109.0 . . ?
C11 C12 H12A 109.0 . . ?
C11 C12 H12B 109.0 . . ?
H12A C12 H12B 107.8 . . ?
O14 C13 C10 110.8(4) . . ?
O14 C13 H13A 109.5 . . ?
O14 C13 H13B 109.5 . . ?
C10 C13 H13A 109.5 . . ?
C10 C13 H13B 109.5 . . ?
H13A C13 H13B 108.1 . . ?
H1WA O1W H1WB 104.5 . . ?
H1WC O1WA H1WD 104.5 . . ?
H2WA O2W H2WB 104.5 . . ?

loop_
_geom_bond_atom_site_label_1
_geom_bond_atom_site_label_2
_geom_bond_distance
_geom_bond_site_symmetry_2
_geom_bond_publ_flag
Ag1 O6 2.713(3) . ?
Ag1 N1 2.309(4) 2_765 ?
Ag1 N2 2.254(3) 1_655 ?
Ag1 N7 2.253(3) . ?
Mo1 O1 1.689(4) . ?
Mo1 O2 1.705(4) . ?
Mo1 O3 1.845(3) 2_756 ?
Mo1 O4 1.834(3) . ?
Mo2 O4 1.959(3) . ?
Mo2 O5 1.701(4) . ?
Mo2 O6 1.697(3) . ?
Mo2 O7 1.926(3) . ?
Mo2 O8 2.305(3) . ?
Mo2 O10 2.345(3) . ?
Mo3 O3 1.976(3) . ?
Mo3 O7 1.911(3) . ?
Mo3 O10 2.365(3) . ?
Mo3 O11 2.277(3) . ?
Mo3 O12 1.700(3) . ?
Mo3 O13 1.702(3) . ?
Mo4 O8 1.763(3) . ?
Mo4 O9 1.693(3) . ?
Mo4 O10 1.837(3) 2_756 ?
Mo4 O11 1.776(3) . ?
O14 C12 1.428(7) . ?
O14 C13 1.435(7) . ?
N1 N7 1.380(4) . ?
N1 C6 1.306(5) . ?
N2 C1 1.331(6) . ?
N2 C2 1.338(6) . ?
N3 C6 1.355(5) . ?
N3 C7 1.355(5) . ?
N3 C8 1.470(5) . ?
N4 H4 0.9800 . ?
N4 C9 1.500(6) . ?
N4 C10 1.490(6) . ?
N4 C11 1.509(6) . ?
N7 C7 1.296(6) . ?
C1 H1 0.9300 . ?
C1 C3 1.383(6) . ?
C2 H2 0.9300 . ?
C2 C4 1.394(6) . ?
C3 H3 0.9300 . ?
C3 C5 1.391(6) . ?
C4 H4A 0.9300 . ?
C4 C5 1.375(6) . ?
C5 C6 1.487(5) . ?
C7 H7 0.9300 . ?
C8 H8A 0.9700 . ?
C8 H8B 0.9700 . ?
C8 C9 1.516(7) . ?
C9 H9A 0.9700 . ?
C9 H9B 0.9700 . ?
C10 H10A 0.9700 . ?
C10 H10B 0.9700 . ?
C10 C13 1.498(8) . ?
C11 H11A 0.9700 . ?
C11 H11B 0.9700 . ?
C11 C12 1.505(7) . ?
C12 H12A 0.9700 . ?
C12 H12B 0.9700 . ?
C13 H13A 0.9700 . ?
C13 H13B 0.9700 . ?
O1W H1WA 0.8500 . ?
O1W H1WB 0.8501 . ?
O1WA H1WC 0.8500 . ?
O1WA H1WD 0.8498 . ?
O2W H2WA 0.8501 . ?
O2W H2WB 0.8499 . ?

loop_
_geom_torsion_atom_site_label_1
_geom_torsion_atom_site_label_2
_geom_torsion_atom_site_label_3
_geom_torsion_atom_site_label_4
_geom_torsion
_geom_torsion_site_symmetry_1
_geom_torsion_site_symmetry_2
_geom_torsion_site_symmetry_3
_geom_torsion_site_symmetry_4
_geom_torsion_publ_flag
Ag1 N1 N7 Ag1 -26.3(4) 2_765 . . . ?
Ag1 N1 N7 C7 172.9(3) 2_765 . . . ?
Ag1 N1 C6 N3 -172.6(3) 2_765 . . . ?
Ag1 N1 C6 C5 9.6(6) 2_765 . . . ?
Ag1 N2 C1 C3 165.2(4) 1_455 . . . ?
Ag1 N2 C2 C4 -166.6(4) 1_455 . . . ?
Ag1 N7 C7 N3 -160.0(3) . . . . ?
O1 Mo1 O4 Mo2 -54.5(3) . . . . ?
O2 Mo1 O4 Mo2 -171.0(3) . . . . ?
O3 Mo1 O4 Mo2 65.1(3) 2_756 . . . ?
O4 Mo2 O6 Ag1 125.9(2) . . . . ?
O5 Mo2 O6 Ag1 26.6(3) . . . . ?
O7 Mo2 O6 Ag1 -76.4(2) . . . . ?
O8 Mo2 O6 Ag1 -156.6(2) . . . . ?
O8 Mo4 O11 Mo3 37.4(2) . . . . ?
O9 Mo4 O8 Mo2 -156.1(2) . . . . ?
O9 Mo4 O11 Mo3 153.7(2) . . . . ?
O10 Mo2 O6 Ag1 -140.8(3) . . . . ?
O10 Mo4 O8 Mo2 88.1(2) 2_756 . . . ?
O10 Mo4 O11 Mo3 -89.64(19) 2_756 . . . ?
O11 Mo4 O8 Mo2 -40.2(2) . . . . ?
N1 N7 C7 N3 0.6(5) . . . . ?
N2 C1 C3 C5 1.6(7) . . . . ?
N2 C2 C4 C5 0.7(7) . . . . ?
N3 C8 C9 N4 -59.9(5) . . . . ?
N4 C10 C13 O14 -57.4(6) . . . . ?
N4 C11 C12 O14 57.0(6) . . . . ?
N7 N1 C6 N3 0.2(5) . . . . ?
N7 N1 C6 C5 -177.5(4) . . . . ?
C1 N2 C2 C4 0.6(7) . . . . ?
C1 C3 C5 C4 -0.2(7) . . . . ?
C1 C3 C5 C6 -177.7(4) . . . . ?
C2 N2 C1 C3 -1.8(7) . . . . ?
C2 C4 C5 C3 -0.8(7) . . . . ?
C2 C4 C5 C6 176.5(4) . . . . ?
C3 C5 C6 N1 52.8(6) . . . . ?
C3 C5 C6 N3 -124.6(5) . . . . ?
C4 C5 C6 N1 -124.5(5) . . . . ?
C4 C5 C6 N3 58.1(6) . . . . ?
C6 N1 N7 Ag1 160.3(3) . . . . ?
C6 N1 N7 C7 -0.5(5) . . . . ?
C6 N3 C7 N7 -0.5(5) . . . . ?
C6 N3 C8 C9 112.3(5) . . . . ?
C7 N3 C6 N1 0.2(5) . . . . ?
C7 N3 C6 C5 177.9(4) . . . . ?
C7 N3 C8 C9 -61.4(6) . . . . ?
C8 N3 C6 N1 -174.5(4) . . . . ?
C8 N3 C6 C5 3.2(7) . . . . ?
C8 N3 C7 N7 174.4(4) . . . . ?
C9 N4 C10 C13 178.9(4) . . . . ?
C9 N4 C11 C12 -176.0(4) . . . . ?
C10 N4 C9 C8 177.5(4) . . . . ?
C10 N4 C11 C12 -53.6(5) . . . . ?
C11 N4 C9 C8 -60.8(5) . . . . ?
C11 N4 C10 C13 55.2(6) . . . . ?
C12 O14 C13 C10 57.7(6) . . . . ?
C13 O14 C12 C11 -58.9(6) . . . . ?
